data_4067453
loop_
_publ_author_name
'Adams, Christopher J.'
'Franken, Andreas'
'Hodson, Bruce E.'
'McGrath, Thomas D.'
'Stone, F. Gordon A.'

_publ_section_title
;
 Paramagnetic 10-Vertex Ferramonocarboranes
;
_journal_issue 10
_journal_name_full Organometallics
_journal_page_first 2377
_journal_paper_doi 10.1021/om9009679
_journal_volume 29
_journal_year 2010
_chemical_formula_sum 'C14 H39 B8 Fe O P2'
_chemical_formula_weight 427.72
_chemical_name_systematic
; 
 ? 
;
_space_group_IT_number 14
_symmetry_cell_setting monoclinic
_symmetry_space_group_name_Hall '-P 2ybc'
_symmetry_space_group_name_H-M 'P 1 21/c 1'
_atom_sites_solution_hydrogens geom
_atom_sites_solution_primary direct
_atom_sites_solution_secondary difmap
_audit_creation_method SHELXL-97
_cell_angle_alpha 90.00
_cell_angle_beta 103.008(2)
_cell_angle_gamma 90.00
_cell_formula_units_Z 4
_cell_length_a 13.9797(7)
_cell_length_b 10.4948(4)
_cell_length_c 16.2278(8)
_cell_measurement_reflns_used 3586
_cell_measurement_temperature 110(2)
_cell_measurement_theta_max 25.88
_cell_measurement_theta_min 2.59
_cell_volume 2319.75(19)
_computing_cell_refinement 'Bruker APEX2 (Bruker, 2003)'
_computing_data_collection 'Bruker APEX2 (Bruker, 2003)'
_computing_data_reduction 'Bruker APEX2 (Bruker, 2003)'
_computing_molecular_graphics 'Bruker SHELXTL (Bruker, 2001)'
_computing_publication_material 'Bruker SHELXTL (Bruker, 2001)'
_computing_structure_refinement 'Bruker SHELXTL (Bruker, 2001)'
_computing_structure_solution 'Bruker SHELXTL (Bruker, 2001)'
_diffrn_ambient_temperature 110(2)
_diffrn_measured_fraction_theta_full 0.993
_diffrn_measured_fraction_theta_max 0.987
_diffrn_measurement_device_type 'Bruker-Nonius X8 APEX CCD area detector'
_diffrn_measurement_method 'phi and omega scans'
_diffrn_radiation_monochromator graphite
_diffrn_radiation_source 'fine-focus sealed tube'
_diffrn_radiation_type MoK\a
_diffrn_radiation_wavelength 0.71070
_diffrn_reflns_av_R_equivalents 0.0538
_diffrn_reflns_av_sigmaI/netI 0.0473
_diffrn_reflns_limit_h_max 15
_diffrn_reflns_limit_h_min -17
_diffrn_reflns_limit_k_max 12
_diffrn_reflns_limit_k_min -13
_diffrn_reflns_limit_l_max 20
_diffrn_reflns_limit_l_min -18
_diffrn_reflns_number 21804
_diffrn_reflns_theta_full 25.00
_diffrn_reflns_theta_max 26.96
_diffrn_reflns_theta_min 1.49
_exptl_absorpt_coefficient_mu 0.790
_exptl_absorpt_correction_T_max 0.9112
_exptl_absorpt_correction_T_min 0.8696
_exptl_absorpt_correction_type multi-scan
_exptl_absorpt_process_details 'SADABS (Bruker, 2003)'
_exptl_crystal_colour purple
_exptl_crystal_density_diffrn 1.225
_exptl_crystal_density_method 'not measured'
_exptl_crystal_description block
_exptl_crystal_F_000 908
_exptl_crystal_size_max 0.18
_exptl_crystal_size_mid 0.13
_exptl_crystal_size_min 0.12
_refine_diff_density_max 0.475
_refine_diff_density_min -0.384
_refine_diff_density_rms 0.067
_refine_ls_extinction_method none
_refine_ls_goodness_of_fit_ref 1.027
_refine_ls_hydrogen_treatment constr
_refine_ls_matrix_type full
_refine_ls_number_parameters 241
_refine_ls_number_reflns 4990
_refine_ls_number_restraints 0
_refine_ls_restrained_S_all 1.027
_refine_ls_R_factor_all 0.0495
_refine_ls_R_factor_gt 0.0353
_refine_ls_shift/su_max 0.001
_refine_ls_shift/su_mean 0.000
_refine_ls_structure_factor_coef Fsqd
_refine_ls_weighting_details 'calc w=1/[\s^2^(Fo^2^)+(0.0358P)^2^+1.0045P] where P=(Fo^2^+2Fc^2^)/3'
_refine_ls_weighting_scheme calc
_refine_ls_wR_factor_gt 0.0788
_refine_ls_wR_factor_ref 0.0875
_reflns_number_gt 4016
_reflns_number_total 4990
_reflns_threshold_expression >2sigma(I)
_cod_data_source_file om9009679_si_001.cif
_cod_data_source_block 3
_cod_original_sg_symbol_H-M P21/c
_cod_database_code 4067453

loop_
_symmetry_equiv_pos_as_xyz
'x, y, z'
'-x, y+1/2, -z+1/2'
'-x, -y, -z'
'x, -y-1/2, z-1/2'

loop_
_atom_site_label
_atom_site_type_symbol
_atom_site_fract_x
_atom_site_fract_y
_atom_site_fract_z
_atom_site_U_iso_or_equiv
_atom_site_adp_type
_atom_site_occupancy
_atom_site_symmetry_multiplicity
_atom_site_calc_flag
_atom_site_refinement_flags
P1 P 0.85366(4) 0.98106(5) 0.13987(3) 0.01521(12) Uani 1 1 d .
C1 C 0.93367(15) 0.97505(19) 0.39513(13) 0.0176(4) Uani 1 1 d .
H1 H 1.0153 0.9642 0.4158 0.021 Uiso 1 1 calc R
P2 P 0.64831(4) 0.78474(5) 0.18702(4) 0.01962(13) Uani 1 1 d .
B2 B 0.86491(17) 0.8748(2) 0.33632(15) 0.0168(5) Uani 1 1 d .
H2 H 0.8955 0.7852 0.3151 0.020 Uiso 1 1 calc R
B3 B 0.87972(17) 1.0552(2) 0.31377(15) 0.0160(5) Uani 1 1 d .
H3 H 0.9221 1.1100 0.2746 0.019 Uiso 1 1 calc R
B4 B 0.86740(18) 1.0876(2) 0.42076(15) 0.0186(5) Uani 1 1 d .
H4 H 0.8995 1.1660 0.4653 0.022 Uiso 1 1 calc R
B5 B 0.85299(18) 0.9198(2) 0.44209(15) 0.0180(5) Uani 1 1 d .
H5 H 0.8734 0.8662 0.5032 0.022 Uiso 1 1 calc R
Fe6 Fe 0.74830(2) 0.95767(3) 0.234805(18) 0.01315(9) Uani 1 1 d .
O6 O 0.59390(11) 1.11748(15) 0.13339(10) 0.0288(4) Uani 1 1 d .
C6 C 0.65591(15) 1.05466(19) 0.17187(13) 0.0192(4) Uani 1 1 d .
B7 B 0.76765(17) 1.1175(2) 0.32979(15) 0.0170(5) Uani 1 1 d .
H7 H 0.7483 1.2184 0.3105 0.020 Uiso 1 1 calc R
B8 B 0.74899(18) 1.0246(2) 0.42116(16) 0.0201(5) Uani 1 1 d .
H8 H 0.7126 1.0512 0.4736 0.024 Uiso 1 1 calc R
B9 B 0.74706(17) 0.8751(2) 0.36127(14) 0.0166(5) Uani 1 1 d .
H9 H 0.7110 0.7814 0.3677 0.020 Uiso 1 1 calc R
B10 B 0.67250(18) 1.0058(2) 0.32385(15) 0.0184(5) Uani 1 1 d .
H10 H 0.5907 1.0168 0.3064 0.022 Uiso 1 1 calc R
C11 C 0.97345(15) 0.8993(2) 0.17194(14) 0.0217(5) Uani 1 1 d .
H11A H 0.9999 0.9160 0.2329 0.026 Uiso 1 1 calc R
H11B H 0.9617 0.8064 0.1654 0.026 Uiso 1 1 calc R
C12 C 1.05263(16) 0.9352(2) 0.12449(15) 0.0283(5) Uani 1 1 d .
H12A H 1.0279 0.9198 0.0639 0.042 Uiso 1 1 calc R
H12B H 1.1113 0.8832 0.1454 0.042 Uiso 1 1 calc R
H12C H 1.0693 1.0255 0.1339 0.042 Uiso 1 1 calc R
C21 C 0.88876(15) 1.14576(18) 0.11843(13) 0.0188(4) Uani 1 1 d .
H21A H 0.9504 1.1671 0.1597 0.023 Uiso 1 1 calc R
H21B H 0.9032 1.1475 0.0615 0.023 Uiso 1 1 calc R
C22 C 0.81384(17) 1.24982(19) 0.12229(14) 0.0256(5) Uani 1 1 d .
H22A H 0.7519 1.2299 0.0824 0.038 Uiso 1 1 calc R
H22B H 0.8387 1.3319 0.1072 0.038 Uiso 1 1 calc R
H22C H 0.8027 1.2546 0.1797 0.038 Uiso 1 1 calc R
C31 C 0.81137(16) 0.9200(2) 0.03136(13) 0.0222(5) Uani 1 1 d .
H31A H 0.8679 0.9188 0.0039 0.027 Uiso 1 1 calc R
H31B H 0.7891 0.8310 0.0344 0.027 Uiso 1 1 calc R
C32 C 0.72824(17) 0.9962(2) -0.02447(14) 0.0268(5) Uani 1 1 d .
H32A H 0.6744 1.0060 0.0046 0.040 Uiso 1 1 calc R
H32B H 0.7044 0.9510 -0.0780 0.040 Uiso 1 1 calc R
H32C H 0.7526 1.0805 -0.0359 0.040 Uiso 1 1 calc R
C41 C 0.70843(17) 0.63006(19) 0.21455(14) 0.0254(5) Uani 1 1 d .
H41A H 0.7347 0.6271 0.2765 0.030 Uiso 1 1 calc R
H41B H 0.6584 0.5620 0.1999 0.030 Uiso 1 1 calc R
C42 C 0.79178(18) 0.6017(2) 0.17084(15) 0.0313(6) Uani 1 1 d .
H42A H 0.7654 0.5945 0.1097 0.047 Uiso 1 1 calc R
H42B H 0.8236 0.5214 0.1925 0.047 Uiso 1 1 calc R
H42C H 0.8400 0.6710 0.1822 0.047 Uiso 1 1 calc R
C51 C 0.59759(18) 0.7738(2) 0.07232(14) 0.0297(5) Uani 1 1 d .
H51A H 0.5569 0.8504 0.0543 0.036 Uiso 1 1 calc R
H51B H 0.6529 0.7760 0.0435 0.036 Uiso 1 1 calc R
C52 C 0.5352(2) 0.6559(2) 0.04157(16) 0.0404(7) Uani 1 1 d .
H52A H 0.5753 0.5790 0.0561 0.061 Uiso 1 1 calc R
H52B H 0.5110 0.6604 -0.0199 0.061 Uiso 1 1 calc R
H52C H 0.4794 0.6527 0.0688 0.061 Uiso 1 1 calc R
C61 C 0.53753(16) 0.7701(2) 0.22924(15) 0.0281(5) Uani 1 1 d .
H61A H 0.5130 0.6816 0.2201 0.034 Uiso 1 1 calc R
H61B H 0.5560 0.7848 0.2911 0.034 Uiso 1 1 calc R
C62 C 0.45393(17) 0.8606(3) 0.19106(18) 0.0386(6) Uani 1 1 d .
H62A H 0.4780 0.9486 0.1966 0.058 Uiso 1 1 calc R
H62B H 0.4008 0.8512 0.2210 0.058 Uiso 1 1 calc R
H62C H 0.4293 0.8402 0.1311 0.058 Uiso 1 1 calc R

loop_
_atom_site_aniso_label
_atom_site_aniso_U_11
_atom_site_aniso_U_22
_atom_site_aniso_U_33
_atom_site_aniso_U_23
_atom_site_aniso_U_13
_atom_site_aniso_U_12
P1 0.0177(3) 0.0139(2) 0.0150(3) 0.0005(2) 0.0057(2) 0.0003(2)
C1 0.0171(10) 0.0199(10) 0.0148(11) -0.0002(8) 0.0012(9) 0.0000(8)
P2 0.0214(3) 0.0170(3) 0.0200(3) -0.0017(2) 0.0037(2) -0.0064(2)
B2 0.0176(12) 0.0152(11) 0.0169(12) 0.0012(9) 0.0026(10) 0.0013(9)
B3 0.0181(12) 0.0157(11) 0.0140(12) -0.0006(9) 0.0033(9) -0.0002(9)
B4 0.0213(12) 0.0193(12) 0.0146(12) -0.0030(9) 0.0031(10) -0.0032(10)
B5 0.0221(12) 0.0194(12) 0.0124(12) -0.0002(9) 0.0034(10) -0.0007(10)
Fe6 0.01346(15) 0.01238(15) 0.01357(16) -0.00048(11) 0.00296(12) -0.00068(11)
O6 0.0226(9) 0.0320(9) 0.0293(9) 0.0064(7) 0.0005(7) 0.0073(7)
C6 0.0191(11) 0.0198(10) 0.0194(11) -0.0023(9) 0.0060(9) -0.0033(9)
B7 0.0198(12) 0.0143(11) 0.0168(12) -0.0014(9) 0.0040(10) 0.0009(9)
B8 0.0236(13) 0.0206(12) 0.0180(13) -0.0019(10) 0.0085(11) 0.0007(10)
B9 0.0184(12) 0.0171(11) 0.0150(12) -0.0005(9) 0.0051(10) -0.0004(9)
B10 0.0170(12) 0.0184(11) 0.0203(13) -0.0015(10) 0.0055(10) 0.0019(9)
C11 0.0210(11) 0.0218(11) 0.0244(12) 0.0029(9) 0.0096(10) 0.0050(9)
C12 0.0230(12) 0.0346(13) 0.0308(14) 0.0049(10) 0.0137(11) 0.0053(10)
C21 0.0250(11) 0.0158(10) 0.0175(11) 0.0020(8) 0.0084(9) -0.0028(8)
C22 0.0400(14) 0.0140(10) 0.0259(12) 0.0034(9) 0.0144(11) 0.0018(9)
C31 0.0311(13) 0.0204(11) 0.0168(11) -0.0029(9) 0.0089(10) -0.0023(9)
C32 0.0348(13) 0.0285(12) 0.0161(11) -0.0009(9) 0.0036(10) -0.0008(10)
C41 0.0382(14) 0.0148(10) 0.0242(12) -0.0014(9) 0.0090(11) -0.0047(10)
C42 0.0442(15) 0.0214(12) 0.0304(14) -0.0045(10) 0.0131(12) 0.0005(10)
C51 0.0346(14) 0.0298(13) 0.0209(12) -0.0037(10) -0.0018(11) -0.0143(10)
C52 0.0486(17) 0.0399(15) 0.0300(14) -0.0094(12) 0.0033(13) -0.0242(13)
C61 0.0228(12) 0.0292(12) 0.0329(14) -0.0048(10) 0.0077(11) -0.0112(10)
C62 0.0192(12) 0.0443(15) 0.0516(17) -0.0056(13) 0.0064(12) -0.0072(11)

loop_
_atom_type_symbol
_atom_type_description
_atom_type_scat_dispersion_real
_atom_type_scat_dispersion_imag
_atom_type_scat_source
C C 0.0033 0.0016 'International Tables Vol C Tables 4.2.6.8 and 6.1.1.4'
H H 0.0000 0.0000 'International Tables Vol C Tables 4.2.6.8 and 6.1.1.4'
B B 0.0013 0.0007 'International Tables Vol C Tables 4.2.6.8 and 6.1.1.4'
O O 0.0106 0.0060 'International Tables Vol C Tables 4.2.6.8 and 6.1.1.4'
P P 0.1023 0.0942 'International Tables Vol C Tables 4.2.6.8 and 6.1.1.4'
Fe Fe 0.3463 0.8444 'International Tables Vol C Tables 4.2.6.8 and 6.1.1.4'

loop_
_geom_angle_atom_site_label_1
_geom_angle_atom_site_label_2
_geom_angle_atom_site_label_3
_geom_angle
C31 P1 C11 100.55(10)
C31 P1 C21 100.75(10)
C11 P1 C21 102.99(10)
C31 P1 Fe6 118.19(7)
C11 P1 Fe6 115.13(7)
C21 P1 Fe6 116.64(7)
B2 C1 B3 75.17(15)
B2 C1 B5 69.59(14)
B3 C1 B5 109.27(17)
B2 C1 B4 109.54(17)
B3 C1 B4 68.72(14)
B5 C1 B4 68.67(15)
B2 C1 H1 123.4
B3 C1 H1 123.9
B5 C1 H1 126.8
B4 C1 H1 127.1
C61 P2 C41 102.33(10)
C61 P2 C51 101.94(11)
C41 P2 C51 103.99(11)
C61 P2 Fe6 115.92(8)
C41 P2 Fe6 113.75(8)
C51 P2 Fe6 117.00(7)
C1 B2 B9 109.12(17)
C1 B2 B5 55.60(13)
B9 B2 B5 60.06(13)
C1 B2 B3 52.73(12)
B9 B2 B3 100.61(15)
B5 B2 B3 87.81(14)
C1 B2 Fe6 115.50(14)
B9 B2 Fe6 66.78(11)
B5 B2 Fe6 112.97(14)
B3 B2 Fe6 64.59(10)
C1 B2 H2 121.3
B9 B2 H2 120.5
B5 B2 H2 129.0
B3 B2 H2 134.0
Fe6 B2 H2 111.6
C1 B3 B7 109.91(17)
C1 B3 B4 55.86(13)
B7 B3 B4 60.83(13)
C1 B3 B2 52.10(12)
B7 B3 B2 101.31(15)
B4 B3 B2 88.00(14)
C1 B3 Fe6 113.89(14)
B7 B3 Fe6 67.24(11)
B4 B3 Fe6 113.01(14)
B2 B3 Fe6 63.56(10)
C1 B3 H3 121.7
B7 B3 H3 119.5
B4 B3 H3 128.5
B2 B3 H3 134.3
Fe6 B3 H3 112.4
C1 B4 B8 108.50(17)
C1 B4 B3 55.41(12)
B8 B4 B3 102.84(16)
C1 B4 B5 55.48(13)
B8 B4 B5 59.79(13)
B3 B4 B5 92.25(15)
C1 B4 B7 107.32(16)
B8 B4 B7 61.53(13)
B3 B4 B7 58.36(13)
B5 B4 B7 103.00(16)
C1 B4 H4 122.3
B8 B4 H4 120.5
B3 B4 H4 130.1
B5 B4 H4 129.5
B7 B4 H4 121.4
C1 B5 B8 108.33(17)
C1 B5 B9 107.35(16)
B8 B5 B9 61.61(13)
C1 B5 B4 55.84(13)
B8 B5 B4 59.24(13)
B9 B5 B4 102.81(16)
C1 B5 B2 54.81(12)
B8 B5 B2 102.85(16)
B9 B5 B2 58.86(12)
B4 B5 B2 91.94(15)
C1 B5 H5 122.4
B8 B5 H5 120.6
B9 B5 H5 121.2
B4 B5 H5 129.7
B2 B5 H5 130.2
C6 Fe6 B10 80.72(10)
C6 Fe6 B2 165.88(9)
B10 Fe6 B2 89.03(9)
C6 Fe6 B9 126.61(9)
B10 Fe6 B9 48.05(9)
B2 Fe6 B9 47.25(8)
C6 Fe6 B3 117.67(9)
B10 Fe6 B3 88.37(9)
B2 Fe6 B3 51.85(8)
B9 Fe6 B3 80.00(8)
C6 Fe6 B7 85.79(9)
B10 Fe6 B7 48.08(9)
B2 Fe6 B7 80.13(9)
B9 Fe6 B7 71.61(8)
B3 Fe6 B7 46.43(8)
C6 Fe6 P2 87.17(7)
B10 Fe6 P2 93.48(7)
B2 Fe6 P2 103.23(6)
B9 Fe6 P2 82.79(6)
B3 Fe6 P2 155.02(6)
B7 Fe6 P2 141.56(6)
C6 Fe6 P1 92.57(7)
B10 Fe6 P1 158.87(7)
B2 Fe6 P1 93.61(6)
B9 Fe6 P1 140.55(6)
B3 Fe6 P1 76.98(6)
B7 Fe6 P1 111.77(6)
P2 Fe6 P1 106.26(2)
O6 C6 Fe6 177.39(19)
B10 B7 B3 115.43(16)
B10 B7 B4 111.25(16)
B3 B7 B4 60.81(13)
B10 B7 B8 56.57(13)
B3 B7 B8 102.32(16)
B4 B7 B8 58.38(13)
B10 B7 Fe6 59.58(10)
B3 B7 Fe6 66.33(10)
B4 B7 Fe6 112.32(13)
B8 B7 Fe6 98.05(12)
B10 B7 H7 118.8
B3 B7 H7 118.3
B4 B7 H7 118.9
B8 B7 H7 131.0
Fe6 B7 H7 121.9
B10 B8 B4 115.34(17)
B10 B8 B5 114.60(17)
B4 B8 B5 60.97(13)
B10 B8 B7 59.28(13)
B4 B8 B7 60.08(13)
B5 B8 B7 102.80(16)
B10 B8 B9 58.81(13)
B4 B8 B9 102.53(16)
B5 B8 B9 59.50(13)
B7 B8 B9 90.80(15)
B10 B8 H8 115.7
B4 B8 H8 119.4
B5 B8 H8 119.8
B7 B8 H8 130.6
B9 B8 H8 131.1
B10 B9 B2 115.57(16)
B10 B9 B5 112.10(16)
B2 B9 B5 61.08(13)
B10 B9 B8 56.73(13)
B2 B9 B8 102.49(15)
B5 B9 B8 58.89(13)
B10 B9 Fe6 60.18(10)
B2 B9 Fe6 65.97(10)
B5 B9 Fe6 113.10(13)
B8 B9 Fe6 98.74(12)
B10 B9 H9 118.4
B2 B9 H9 118.5
B5 B9 H9 118.3
B8 B9 H9 130.7
Fe6 B9 H9 121.5
B8 B10 B9 64.46(14)
B8 B10 B7 64.15(14)
B9 B10 B7 96.87(16)
B8 B10 Fe6 111.53(15)
B9 B10 Fe6 71.77(11)
B7 B10 Fe6 72.34(11)
B8 B10 H10 127.8
B9 B10 H10 131.6
B7 B10 H10 131.4
Fe6 B10 H10 120.7
C12 C11 P1 117.11(15)
C12 C11 H11A 108.0
P1 C11 H11A 108.0
C12 C11 H11B 108.0
P1 C11 H11B 108.0
H11A C11 H11B 107.3
C11 C12 H12A 109.5
C11 C12 H12B 109.5
H12A C12 H12B 109.5
C11 C12 H12C 109.5
H12A C12 H12C 109.5
H12B C12 H12C 109.5
C22 C21 P1 116.59(14)
C22 C21 H21A 108.1
P1 C21 H21A 108.1
C22 C21 H21B 108.1
P1 C21 H21B 108.1
H21A C21 H21B 107.3
C21 C22 H22A 109.5
C21 C22 H22B 109.5
H22A C22 H22B 109.5
C21 C22 H22C 109.5
H22A C22 H22C 109.5
H22B C22 H22C 109.5
C32 C31 P1 115.00(15)
C32 C31 H31A 108.5
P1 C31 H31A 108.5
C32 C31 H31B 108.5
P1 C31 H31B 108.5
H31A C31 H31B 107.5
C31 C32 H32A 109.5
C31 C32 H32B 109.5
H32A C32 H32B 109.5
C31 C32 H32C 109.5
H32A C32 H32C 109.5
H32B C32 H32C 109.5
C42 C41 P2 114.56(15)
C42 C41 H41A 108.6
P2 C41 H41A 108.6
C42 C41 H41B 108.6
P2 C41 H41B 108.6
H41A C41 H41B 107.6
C41 C42 H42A 109.5
C41 C42 H42B 109.5
H42A C42 H42B 109.5
C41 C42 H42C 109.5
H42A C42 H42C 109.5
H42B C42 H42C 109.5
C52 C51 P2 116.21(17)
C52 C51 H51A 108.2
P2 C51 H51A 108.2
C52 C51 H51B 108.2
P2 C51 H51B 108.2
H51A C51 H51B 107.4
C51 C52 H52A 109.5
C51 C52 H52B 109.5
H52A C52 H52B 109.5
C51 C52 H52C 109.5
H52A C52 H52C 109.5
H52B C52 H52C 109.5
C62 C61 P2 115.47(17)
C62 C61 H61A 108.4
P2 C61 H61A 108.4
C62 C61 H61B 108.4
P2 C61 H61B 108.4
H61A C61 H61B 107.5
C61 C62 H62A 109.5
C61 C62 H62B 109.5
H62A C62 H62B 109.5
C61 C62 H62C 109.5
H62A C62 H62C 109.5
H62B C62 H62C 109.5

loop_
_geom_bond_atom_site_label_1
_geom_bond_atom_site_label_2
_geom_bond_distance
P1 C31 1.842(2)
P1 C11 1.849(2)
P1 C21 1.851(2)
P1 Fe6 2.3716(6)
C1 B2 1.590(3)
C1 B3 1.603(3)
C1 B5 1.605(3)
C1 B4 1.612(3)
C1 H1 1.1200
P2 C61 1.836(2)
P2 C41 1.836(2)
P2 C51 1.840(2)
P2 Fe6 2.3153(6)
B2 B9 1.783(3)
B2 B5 1.823(3)
B2 B3 1.948(3)
B2 Fe6 2.218(2)
B2 H2 1.1200
B3 B7 1.770(3)
B3 B4 1.815(3)
B3 Fe6 2.237(2)
B3 H3 1.1200
B4 B8 1.784(3)
B4 B5 1.815(3)
B4 B7 1.815(3)
B4 H4 1.1200
B5 B8 1.794(3)
B5 B9 1.805(3)
B5 H5 1.1200
Fe6 C6 1.776(2)
Fe6 B10 2.038(2)
Fe6 B9 2.232(2)
Fe6 B7 2.252(2)
O6 C6 1.154(3)
B7 B10 1.759(3)
B7 B8 1.841(3)
B7 H7 1.1200
B8 B10 1.708(3)
B8 B9 1.843(3)
B8 H8 1.1200
B9 B10 1.747(3)
B9 H9 1.1200
B10 H10 1.1200
C11 C12 1.531(3)
C11 H11A 0.9900
C11 H11B 0.9900
C12 H12A 0.9800
C12 H12B 0.9800
C12 H12C 0.9800
C21 C22 1.524(3)
C21 H21A 0.9900
C21 H21B 0.9900
C22 H22A 0.9800
C22 H22B 0.9800
C22 H22C 0.9800
C31 C32 1.529(3)
C31 H31A 0.9900
C31 H31B 0.9900
C32 H32A 0.9800
C32 H32B 0.9800
C32 H32C 0.9800
C41 C42 1.524(3)
C41 H41A 0.9900
C41 H41B 0.9900
C42 H42A 0.9800
C42 H42B 0.9800
C42 H42C 0.9800
C51 C52 1.531(3)
C51 H51A 0.9900
C51 H51B 0.9900
C52 H52A 0.9800
C52 H52B 0.9800
C52 H52C 0.9800
C61 C62 1.525(3)
C61 H61A 0.9900
C61 H61B 0.9900
C62 H62A 0.9800
C62 H62B 0.9800
C62 H62C 0.9800
